data_4061440
_journal_name_full Organometallics
_journal_paper_doi 10.1021/om050129n
_journal_year 2005
_chemical_formula_moiety 'C30 H67 Br Ge Si7, C7 H8'
_chemical_formula_sum 'C74 H150 Br2 Ge2 Si14'
_chemical_formula_weight 1738.20
_chemical_name_common 1,2-dibromodigermene
_space_group_IT_number 14
_symmetry_cell_setting monoclinic
_symmetry_space_group_name_Hall '-P 2yn'
_symmetry_space_group_name_H-M 'P 1 21/n 1'
_cell_angle_alpha 90.00
_cell_angle_beta 107.7839(13)
_cell_angle_gamma 90.00
_cell_formula_units_Z 2
_cell_length_a 16.0618(3)
_cell_length_b 13.2169(3)
_cell_length_c 23.3214(6)
_cell_measurement_temperature 103(2)
_cell_volume 4714.26(18)
_diffrn_ambient_temperature 103(2)
_exptl_crystal_density_diffrn 1.225
_cod_original_sg_symbol_H-M 'P 21/n'
_cod_database_code 4061440

loop_
_symmetry_equiv_pos_as_xyz
'x, y, z'
'-x+1/2, y+1/2, -z+1/2'
'-x, -y, -z'
'x-1/2, -y-1/2, z-1/2'

loop_
_atom_site_label
_atom_site_type_symbol
_atom_site_fract_x
_atom_site_fract_y
_atom_site_fract_z
_atom_site_U_iso_or_equiv
_atom_site_adp_type
_atom_site_occupancy
_atom_site_symmetry_multiplicity
_atom_site_calc_flag
_atom_site_refinement_flags
_atom_site_disorder_assembly
_atom_site_disorder_group
Ge1 Ge 0.53255(2) 0.05712(3) 0.969573(16) 0.01453(10) Uani 1 1 d . . .
Br1 Br 0.68563(2) 0.04349(3) 1.014149(17) 0.02549(11) Uani 1 1 d . . .
C1 C 0.5246(2) 0.0427(2) 0.88343(15) 0.0130(7) Uani 1 1 d . . .
C2 C 0.5299(2) -0.0494(3) 0.85476(15) 0.0134(7) Uani 1 1 d . . .
C3 C 0.5234(2) -0.0485(3) 0.79338(15) 0.0146(7) Uani 1 1 d . . .
H1 H 0.5251 -0.1114 0.7741 0.018 Uiso 1 1 calc R . .
C4 C 0.5145(2) 0.0392(3) 0.75933(15) 0.0133(7) Uani 1 1 d . A .
C5 C 0.5126(2) 0.1302(3) 0.79003(15) 0.0153(8) Uani 1 1 d . . .
H2 H 0.5081 0.1920 0.7685 0.018 Uiso 1 1 calc R . .
C6 C 0.5168(2) 0.1343(2) 0.85072(15) 0.0131(7) Uani 1 1 d . . .
C7 C 0.5416(2) -0.1496(2) 0.88774(16) 0.0142(7) Uani 1 1 d . . .
H3 H 0.5438 -0.1298 0.9296 0.017 Uiso 1 1 calc R . .
C8 C 0.5059(2) 0.0391(3) 0.69110(15) 0.0162(8) Uani 1 1 d . . .
C9 C 0.5138(2) 0.2362(2) 0.88106(15) 0.0141(8) Uani 1 1 d . . .
H4 H 0.5278 0.2181 0.9246 0.017 Uiso 1 1 calc R . .
Si1 Si 0.43768(7) -0.22875(7) 0.86095(5) 0.0176(2) Uani 1 1 d . . .
Si2 Si 0.65257(7) -0.21120(7) 0.89856(5) 0.0175(2) Uani 1 1 d . . .
Si3 Si 0.49290(7) -0.09547(8) 0.65633(5) 0.0192(3) Uani 0.942(2) 1 d P A 1
Si4 Si 0.60889(7) 0.09863(8) 0.67992(5) 0.0181(3) Uani 0.942(2) 1 d P A 1
Si5 Si 0.40093(7) 0.11443(8) 0.64992(5) 0.0193(3) Uani 0.942(2) 1 d P A 1
Si6 Si 0.39768(7) 0.28677(7) 0.86133(5) 0.0173(2) Uani 1 1 d . . .
Si7 Si 0.60536(7) 0.32670(7) 0.88002(5) 0.0178(2) Uani 1 1 d . . .
C10 C 0.3445(2) -0.1385(3) 0.84185(17) 0.0243(9) Uani 1 1 d . . .
H5 H 0.3418 -0.1030 0.8045 0.036 Uiso 1 1 calc R . .
H6 H 0.3526 -0.0893 0.8745 0.036 Uiso 1 1 calc R . .
H7 H 0.2898 -0.1757 0.8365 0.036 Uiso 1 1 calc R . .
C11 C 0.4347(3) -0.3112(3) 0.92539(17) 0.0253(9) Uani 1 1 d . . .
H8 H 0.3822 -0.3537 0.9133 0.038 Uiso 1 1 calc R . .
H9 H 0.4335 -0.2688 0.9596 0.038 Uiso 1 1 calc R . .
H10 H 0.4868 -0.3543 0.9371 0.038 Uiso 1 1 calc R . .
C12 C 0.4260(3) -0.3123(3) 0.79456(17) 0.0257(9) Uani 1 1 d . . .
H11 H 0.3641 -0.3290 0.7759 0.039 Uiso 1 1 calc R . .
H12 H 0.4595 -0.3746 0.8076 0.039 Uiso 1 1 calc R . .
H13 H 0.4482 -0.2771 0.7652 0.039 Uiso 1 1 calc R . .
C13 C 0.6990(3) -0.2524(3) 0.97860(17) 0.0271(9) Uani 1 1 d . . .
H14 H 0.7541 -0.2884 0.9837 0.041 Uiso 1 1 calc R . .
H15 H 0.6575 -0.2975 0.9891 0.041 Uiso 1 1 calc R . .
H16 H 0.7097 -0.1930 1.0050 0.041 Uiso 1 1 calc R . .
C14 C 0.6469(3) -0.3276(3) 0.85213(18) 0.0269(9) Uani 1 1 d . . .
H17 H 0.6241 -0.3101 0.8093 0.040 Uiso 1 1 calc R . .
H18 H 0.6081 -0.3771 0.8622 0.040 Uiso 1 1 calc R . .
H19 H 0.7055 -0.3566 0.8605 0.040 Uiso 1 1 calc R . .
C15 C 0.7291(2) -0.1187(3) 0.88145(18) 0.0233(9) Uani 1 1 d . . .
H20 H 0.7878 -0.1482 0.8920 0.035 Uiso 1 1 calc R . .
H21 H 0.7307 -0.0569 0.9050 0.035 Uiso 1 1 calc R . .
H22 H 0.7091 -0.1023 0.8384 0.035 Uiso 1 1 calc R . .
C16 C 0.3842(3) -0.1500(3) 0.65506(18) 0.0297(10) Uani 1 1 d . . .
H23 H 0.3790 -0.1489 0.6958 0.044 Uiso 0.942(2) 1 calc PR A 1
H24 H 0.3800 -0.2200 0.6405 0.044 Uiso 0.942(2) 1 calc PR A 1
H25 H 0.3371 -0.1097 0.6282 0.044 Uiso 0.942(2) 1 calc PR A 1
H26 H 0.3242 -0.1710 0.6338 0.044 Uiso 0.058(2) 1 calc PR A 2
H27 H 0.3995 -0.1713 0.6973 0.044 Uiso 0.058(2) 1 calc PR A 2
H28 H 0.4244 -0.1817 0.6361 0.044 Uiso 0.058(2) 1 calc PR A 2
C17 C 0.5801(3) -0.1910(3) 0.69572(19) 0.0300(10) Uani 1 1 d . . .
H29 H 0.5836 -0.1952 0.7383 0.045 Uiso 0.942(2) 1 calc PR A 1
H30 H 0.6367 -0.1695 0.6923 0.045 Uiso 0.942(2) 1 calc PR A 1
H31 H 0.5649 -0.2575 0.6769 0.045 Uiso 0.942(2) 1 calc PR A 1
H32 H 0.6228 -0.2337 0.6849 0.045 Uiso 0.058(2) 1 calc PR A 2
H33 H 0.5210 -0.2170 0.6762 0.045 Uiso 0.058(2) 1 calc PR A 2
H34 H 0.5920 -0.1917 0.7395 0.045 Uiso 0.058(2) 1 calc PR A 2
C18 C 0.4986(3) -0.1003(3) 0.57731(18) 0.0356(11) Uani 1 1 d . . .
H35 H 0.5547 -0.0725 0.5763 0.053 Uiso 0.942(2) 1 calc PR A 1
H36 H 0.4507 -0.0603 0.5510 0.053 Uiso 0.942(2) 1 calc PR A 1
H37 H 0.4934 -0.1706 0.5634 0.053 Uiso 0.942(2) 1 calc PR A 1
H38 H 0.4926 -0.0376 0.5539 0.053 Uiso 0.058(2) 1 calc PR A 2
H39 H 0.4409 -0.1222 0.5786 0.053 Uiso 0.058(2) 1 calc PR A 2
H40 H 0.5241 -0.1531 0.5583 0.053 Uiso 0.058(2) 1 calc PR A 2
C19 C 0.7054(3) 0.0142(4) 0.7136(2) 0.0429(12) Uani 1 1 d . . .
H41 H 0.6927 -0.0539 0.6965 0.064 Uiso 0.942(2) 1 calc PR A 1
H42 H 0.7170 0.0109 0.7574 0.064 Uiso 0.942(2) 1 calc PR A 1
H43 H 0.7567 0.0414 0.7046 0.064 Uiso 0.942(2) 1 calc PR A 1
H44 H 0.6991 0.0820 0.6958 0.064 Uiso 0.058(2) 1 calc PR A 2
H45 H 0.7554 -0.0201 0.7065 0.064 Uiso 0.058(2) 1 calc PR A 2
H46 H 0.7148 0.0197 0.7571 0.064 Uiso 0.058(2) 1 calc PR A 2
C20 C 0.5968(3) 0.1219(3) 0.59787(18) 0.0361(11) Uani 1 1 d . . .
H47 H 0.5786 0.0592 0.5751 0.054 Uiso 0.942(2) 1 calc PR A 1
H48 H 0.6529 0.1443 0.5938 0.054 Uiso 0.942(2) 1 calc PR A 1
H49 H 0.5525 0.1744 0.5821 0.054 Uiso 0.942(2) 1 calc PR A 1
H50 H 0.5520 0.0860 0.5663 0.054 Uiso 0.058(2) 1 calc PR A 2
H51 H 0.6478 0.0780 0.6136 0.054 Uiso 0.058(2) 1 calc PR A 2
H52 H 0.6141 0.1834 0.5810 0.054 Uiso 0.058(2) 1 calc PR A 2
C21 C 0.6436(3) 0.2230(3) 0.71710(19) 0.0323(10) Uani 1 1 d . . .
H53 H 0.5965 0.2724 0.7020 0.048 Uiso 0.942(2) 1 calc PR A 1
H54 H 0.6961 0.2464 0.7081 0.048 Uiso 0.942(2) 1 calc PR A 1
H55 H 0.6564 0.2155 0.7608 0.048 Uiso 0.942(2) 1 calc PR A 1
H56 H 0.6570 0.2840 0.6978 0.048 Uiso 0.058(2) 1 calc PR A 2
H57 H 0.6938 0.1769 0.7265 0.048 Uiso 0.058(2) 1 calc PR A 2
H58 H 0.6313 0.2416 0.7544 0.048 Uiso 0.058(2) 1 calc PR A 2
C22 C 0.3502(3) 0.0832(3) 0.56810(17) 0.0352(11) Uani 1 1 d . . .
H59 H 0.3926 0.0957 0.5464 0.053 Uiso 0.942(2) 1 calc PR A 1
H60 H 0.2985 0.1258 0.5512 0.053 Uiso 0.942(2) 1 calc PR A 1
H61 H 0.3328 0.0118 0.5640 0.053 Uiso 0.942(2) 1 calc PR A 1
H62 H 0.2901 0.0633 0.5461 0.053 Uiso 0.058(2) 1 calc PR A 2
H63 H 0.3884 0.0680 0.5436 0.053 Uiso 0.058(2) 1 calc PR A 2
H64 H 0.3520 0.1559 0.5766 0.053 Uiso 0.058(2) 1 calc PR A 2
C23 C 0.4183(3) 0.2551(3) 0.64736(18) 0.0293(10) Uani 1 1 d . . .
H65 H 0.4637 0.2687 0.6283 0.044 Uiso 0.942(2) 1 calc PR A 1
H66 H 0.4365 0.2823 0.6884 0.044 Uiso 0.942(2) 1 calc PR A 1
H67 H 0.3636 0.2875 0.6240 0.044 Uiso 0.942(2) 1 calc PR A 1
H68 H 0.3695 0.2176 0.6201 0.044 Uiso 0.058(2) 1 calc PR A 2
H69 H 0.4254 0.3198 0.6288 0.044 Uiso 0.058(2) 1 calc PR A 2
H70 H 0.4062 0.2677 0.6855 0.044 Uiso 0.058(2) 1 calc PR A 2
C24 C 0.3143(2) 0.0877(3) 0.68638(18) 0.0270(9) Uani 1 1 d . . .
H71 H 0.3370 0.1024 0.7296 0.041 Uiso 0.942(2) 1 calc PR A 1
H72 H 0.2973 0.0163 0.6806 0.041 Uiso 0.942(2) 1 calc PR A 1
H73 H 0.2632 0.1304 0.6681 0.041 Uiso 0.942(2) 1 calc PR A 1
H74 H 0.2529 0.0699 0.6666 0.041 Uiso 0.058(2) 1 calc PR A 2
H75 H 0.3233 0.1595 0.6796 0.041 Uiso 0.058(2) 1 calc PR A 2
H76 H 0.3289 0.0748 0.7297 0.041 Uiso 0.058(2) 1 calc PR A 2
C25 C 0.3540(3) 0.3359(3) 0.78315(17) 0.0296(10) Uani 1 1 d . . .
H77 H 0.2932 0.3575 0.7757 0.044 Uiso 1 1 calc R . .
H78 H 0.3565 0.2825 0.7546 0.044 Uiso 1 1 calc R . .
H79 H 0.3892 0.3938 0.7780 0.044 Uiso 1 1 calc R . .
C26 C 0.3262(2) 0.1802(3) 0.86969(18) 0.0253(9) Uani 1 1 d . . .
H80 H 0.3486 0.1519 0.9103 0.038 Uiso 1 1 calc R . .
H81 H 0.3258 0.1276 0.8400 0.038 Uiso 1 1 calc R . .
H82 H 0.2665 0.2052 0.8631 0.038 Uiso 1 1 calc R . .
C27 C 0.3946(3) 0.3938(3) 0.91306(17) 0.0236(9) Uani 1 1 d . . .
H83 H 0.4190 0.4547 0.9003 0.035 Uiso 1 1 calc R . .
H84 H 0.4292 0.3762 0.9543 0.035 Uiso 1 1 calc R . .
H85 H 0.3340 0.4067 0.9117 0.035 Uiso 1 1 calc R . .
C28 C 0.5770(3) 0.4042(3) 0.80954(16) 0.0233(9) Uani 1 1 d . . .
H86 H 0.6294 0.4392 0.8067 0.035 Uiso 1 1 calc R . .
H87 H 0.5324 0.4542 0.8105 0.035 Uiso 1 1 calc R . .
H88 H 0.5544 0.3599 0.7745 0.035 Uiso 1 1 calc R . .
C29 C 0.6258(3) 0.4181(3) 0.94402(17) 0.0276(9) Uani 1 1 d . . .
H89 H 0.6400 0.3807 0.9821 0.041 Uiso 1 1 calc R . .
H90 H 0.5734 0.4591 0.9393 0.041 Uiso 1 1 calc R . .
H91 H 0.6749 0.4622 0.9442 0.041 Uiso 1 1 calc R . .
C30 C 0.7076(3) 0.2527(3) 0.89107(19) 0.0291(10) Uani 1 1 d . . .
H92 H 0.6970 0.1981 0.8613 0.044 Uiso 1 1 calc R . .
H93 H 0.7262 0.2238 0.9317 0.044 Uiso 1 1 calc R . .
H94 H 0.7536 0.2973 0.8860 0.044 Uiso 1 1 calc R . .
Si8 Si 0.3936(13) 0.0010(14) 0.6510(9) 0.024(5) Uani 0.058(2) 1 d P A 2
Si9 Si 0.5875(12) -0.0725(14) 0.6727(8) 0.024(5) Uani 0.058(2) 1 d P A 2
Si10 Si 0.5474(12) 0.1598(13) 0.6658(8) 0.018(5) Uani 0.058(2) 1 d P A 2
C31 C -0.0244(3) 0.1067(3) 0.94528(18) 0.0295(10) Uani 1 1 d . . .
C32 C 0.0632(3) 0.1109(3) 0.9474(2) 0.0344(11) Uani 1 1 d . . .
H95 H 0.1053 0.1391 0.9817 0.041 Uiso 1 1 calc R . .
C33 C 0.0893(3) 0.0743(3) 0.8999(2) 0.0403(12) Uani 1 1 d . . .
H96 H 0.1491 0.0783 0.9016 0.048 Uiso 1 1 calc R . .
C34 C 0.0296(4) 0.0325(3) 0.8504(2) 0.0418(12) Uani 1 1 d . . .
H97 H 0.0477 0.0072 0.8180 0.050 Uiso 1 1 calc R . .
C35 C -0.0559(3) 0.0277(3) 0.8484(2) 0.0423(12) Uani 1 1 d . . .
H98 H -0.0975 -0.0016 0.8143 0.051 Uiso 1 1 calc R . .
C36 C -0.0831(3) 0.0645(3) 0.8948(2) 0.0349(11) Uani 1 1 d . . .
H99 H -0.1432 0.0610 0.8922 0.042 Uiso 1 1 calc R . .
C37 C -0.0534(4) 0.1464(4) 0.9965(2) 0.0515(14) Uani 1 1 d . . .
H100 H -0.0028 0.1732 1.0280 0.077 Uiso 1 1 calc R . .
H101 H -0.0799 0.0914 1.0132 0.077 Uiso 1 1 calc R . .
H102 H -0.0964 0.2004 0.9819 0.077 Uiso 1 1 calc R . .

loop_
_atom_site_aniso_label
_atom_site_aniso_U_11
_atom_site_aniso_U_22
_atom_site_aniso_U_33
_atom_site_aniso_U_23
_atom_site_aniso_U_13
_atom_site_aniso_U_12
Ge1 0.0188(2) 0.01265(18) 0.0134(2) -0.00011(16) 0.00677(17) 0.00026(16)
Br1 0.0193(2) 0.0347(2) 0.0202(2) -0.00016(18) 0.00258(17) -0.00220(18)
C1 0.0125(18) 0.0135(17) 0.0135(18) -0.0008(14) 0.0049(15) 0.0001(14)
C2 0.0101(17) 0.0150(17) 0.0150(18) 0.0008(15) 0.0035(15) -0.0008(15)
C3 0.0152(19) 0.0133(17) 0.0168(19) -0.0043(15) 0.0073(16) -0.0008(15)
C4 0.0096(18) 0.0178(18) 0.0137(18) -0.0010(15) 0.0050(15) 0.0005(14)
C5 0.020(2) 0.0130(18) 0.0142(19) 0.0026(14) 0.0068(16) 0.0006(15)
C6 0.0090(18) 0.0134(17) 0.0167(19) -0.0007(14) 0.0035(16) 0.0002(14)
C7 0.0183(19) 0.0103(17) 0.0143(18) -0.0039(14) 0.0055(16) -0.0015(15)
C8 0.020(2) 0.0170(19) 0.0122(18) -0.0014(15) 0.0061(16) -0.0039(15)
C9 0.0169(19) 0.0135(17) 0.0133(18) 0.0026(14) 0.0069(16) 0.0029(14)
Si1 0.0205(6) 0.0151(5) 0.0177(5) -0.0010(4) 0.0067(5) -0.0028(4)
Si2 0.0196(6) 0.0146(5) 0.0201(6) 0.0011(4) 0.0088(5) 0.0022(4)
Si3 0.0253(7) 0.0179(6) 0.0163(6) -0.0043(5) 0.0091(5) -0.0032(5)
Si4 0.0188(6) 0.0205(6) 0.0167(6) 0.0015(5) 0.0081(5) -0.0016(5)
Si5 0.0192(6) 0.0221(6) 0.0156(6) 0.0008(5) 0.0037(5) 0.0025(5)
Si6 0.0178(5) 0.0153(5) 0.0181(5) -0.0013(4) 0.0047(5) 0.0024(4)
Si7 0.0199(6) 0.0146(5) 0.0181(5) 0.0002(4) 0.0049(5) -0.0028(4)
C10 0.021(2) 0.026(2) 0.024(2) -0.0010(17) 0.0026(18) -0.0011(17)
C11 0.034(2) 0.021(2) 0.021(2) -0.0006(17) 0.0068(19) -0.0103(18)
C12 0.029(2) 0.021(2) 0.026(2) -0.0077(17) 0.0085(19) -0.0072(17)
C13 0.029(2) 0.029(2) 0.023(2) 0.0057(18) 0.0080(19) 0.0063(18)
C14 0.028(2) 0.020(2) 0.035(2) -0.0052(18) 0.012(2) 0.0033(17)
C15 0.025(2) 0.019(2) 0.029(2) 0.0004(17) 0.0138(19) 0.0006(17)
C16 0.033(3) 0.027(2) 0.028(2) -0.0056(18) 0.009(2) -0.0112(19)
C17 0.037(3) 0.024(2) 0.036(2) -0.0065(18) 0.021(2) 0.0033(19)
C18 0.058(3) 0.028(2) 0.027(2) -0.0080(19) 0.022(2) 0.000(2)
C19 0.022(2) 0.051(3) 0.056(3) 0.023(3) 0.012(2) -0.001(2)
C20 0.040(3) 0.045(3) 0.026(2) 0.001(2) 0.014(2) -0.015(2)
C21 0.033(2) 0.037(2) 0.034(2) -0.012(2) 0.020(2) -0.017(2)
C22 0.029(2) 0.050(3) 0.020(2) -0.001(2) -0.002(2) -0.002(2)
C23 0.039(3) 0.024(2) 0.024(2) 0.0090(17) 0.008(2) 0.0076(19)
C24 0.018(2) 0.035(2) 0.027(2) -0.0013(18) 0.0038(18) 0.0015(18)
C25 0.024(2) 0.038(2) 0.025(2) 0.0027(19) 0.0031(19) 0.0098(19)
C26 0.021(2) 0.022(2) 0.033(2) -0.0024(18) 0.0080(19) 0.0027(17)
C27 0.026(2) 0.019(2) 0.026(2) -0.0019(17) 0.0081(19) 0.0050(17)
C28 0.032(2) 0.0170(19) 0.022(2) -0.0001(16) 0.0095(19) -0.0055(17)
C29 0.033(2) 0.024(2) 0.023(2) -0.0024(17) 0.0049(19) -0.0109(18)
C30 0.020(2) 0.029(2) 0.037(3) 0.0060(19) 0.008(2) -0.0018(18)
Si8 0.032(12) 0.019(10) 0.027(11) -0.004(8) 0.018(9) 0.013(8)
Si9 0.020(10) 0.025(10) 0.023(10) 0.008(8) 0.003(8) 0.016(8)
Si10 0.029(11) 0.014(9) 0.019(10) 0.002(7) 0.017(9) 0.001(8)
C31 0.041(3) 0.017(2) 0.031(2) 0.0033(18) 0.010(2) 0.0013(19)
C32 0.037(3) 0.024(2) 0.031(3) 0.0023(19) -0.006(2) -0.005(2)
C33 0.033(3) 0.033(3) 0.057(3) 0.015(2) 0.019(3) 0.006(2)
C34 0.067(4) 0.024(2) 0.039(3) 0.005(2) 0.022(3) 0.011(2)
C35 0.057(3) 0.025(2) 0.035(3) -0.003(2) 0.000(3) -0.001(2)
C36 0.027(2) 0.022(2) 0.053(3) 0.006(2) 0.008(2) -0.0035(19)
C37 0.086(4) 0.034(3) 0.046(3) 0.005(2) 0.037(3) 0.009(3)

loop_
_geom_bond_atom_site_label_1
_geom_bond_atom_site_label_2
_geom_bond_distance
_geom_bond_site_symmetry_2
_geom_bond_publ_flag
Ge1 C1 1.983(3) . ?
Ge1 Br1 2.3659(5) . ?
Ge1 Ge1 2.5087(7) 3_657 ?
C1 C2 1.404(5) . ?
C1 C6 1.415(5) . ?
C2 C3 1.403(5) . ?
C2 C7 1.514(5) . ?
C3 C4 1.387(5) . ?
C3 H1 0.9500 . ?
C4 C5 1.405(5) . ?
C4 C8 1.555(5) . ?
C5 C6 1.397(5) . ?
C5 H2 0.9500 . ?
C6 C9 1.530(5) . ?
C7 Si2 1.906(4) . ?
C7 Si1 1.906(3) . ?
C7 H3 1.0000 . ?
C8 Si8 1.83(2) . ?
C8 Si10 1.891(17) . ?
C8 Si4 1.920(4) . ?
C8 Si3 1.940(4) . ?
C8 Si5 1.941(4) . ?
C8 Si9 2.102(17) . ?
C9 Si6 1.901(3) . ?
C9 Si7 1.901(3) . ?
C9 H4 1.0000 . ?
Si1 C10 1.859(4) . ?
Si1 C12 1.864(4) . ?
Si1 C11 1.868(4) . ?
Si2 C15 1.861(4) . ?
Si2 C13 1.867(4) . ?
Si2 C14 1.867(4) . ?
Si3 C18 1.874(4) . ?
Si3 C16 1.880(4) . ?
Si3 C17 1.900(4) . ?
Si4 C21 1.862(4) . ?
Si4 C19 1.877(4) . ?
Si4 C20 1.889(4) . ?
Si5 C24 1.873(4) . ?
Si5 C22 1.878(4) . ?
Si5 C23 1.884(4) . ?
Si6 C25 1.859(4) . ?
Si6 C26 1.865(4) . ?
Si6 C27 1.870(4) . ?
Si7 C30 1.860(4) . ?
Si7 C29 1.869(4) . ?
Si7 C28 1.871(4) . ?
C10 H5 0.9800 . ?
C10 H6 0.9800 . ?
C10 H7 0.9800 . ?
C11 H8 0.9800 . ?
C11 H9 0.9800 . ?
C11 H10 0.9800 . ?
C12 H11 0.9800 . ?
C12 H12 0.9800 . ?
C12 H13 0.9800 . ?
C13 H14 0.9800 . ?
C13 H15 0.9800 . ?
C13 H16 0.9800 . ?
C14 H17 0.9800 . ?
C14 H18 0.9800 . ?
C14 H19 0.9800 . ?
C15 H20 0.9800 . ?
C15 H21 0.9800 . ?
C15 H22 0.9800 . ?
C16 Si8 2.007(19) . ?
C16 H23 0.9800 . ?
C16 H24 0.9800 . ?
C16 H25 0.9800 . ?
C16 H26 0.9800 . ?
C16 H27 0.9800 . ?
C16 H28 0.9800 . ?
C17 Si9 1.671(19) . ?
C17 H29 0.9800 . ?
C17 H30 0.9800 . ?
C17 H31 0.9800 . ?
C17 H32 0.9800 . ?
C17 H33 0.9800 . ?
C17 H34 0.9800 . ?
C18 Si9 2.276(19) . ?
C18 H35 0.9800 . ?
C18 H36 0.9800 . ?
C18 H37 0.9800 . ?
C18 H38 0.9800 . ?
C18 H39 0.9800 . ?
C18 H40 0.9800 . ?
C19 Si9 2.17(2) . ?
C19 H41 0.9800 . ?
C19 H42 0.9800 . ?
C19 H43 0.9800 . ?
C19 H44 0.9800 . ?
C19 H45 0.9800 . ?
C19 H46 0.9800 . ?
C20 Si10 2.039(16) . ?
C20 H47 0.9800 . ?
C20 H48 0.9800 . ?
C20 H49 0.9800 . ?
C20 H50 0.9800 . ?
C20 H51 0.9800 . ?
C20 H52 0.9800 . ?
C21 Si10 1.840(19) . ?
C21 H53 0.9800 . ?
C21 H54 0.9800 . ?
C21 H55 0.9800 . ?
C21 H56 0.9800 . ?
C21 H57 0.9800 . ?
C21 H58 0.9800 . ?
C22 Si8 2.14(2) . ?
C22 H59 0.9800 . ?
C22 H60 0.9800 . ?
C22 H61 0.9800 . ?
C22 H62 0.9800 . ?
C22 H63 0.9800 . ?
C22 H64 0.9800 . ?
C23 Si10 2.351(18) . ?
C23 H65 0.9800 . ?
C23 H66 0.9800 . ?
C23 H67 0.9800 . ?
C23 H68 0.9800 . ?
C23 H69 0.9800 . ?
C23 H70 0.9800 . ?
C24 Si8 2.065(17) . ?
C24 H71 0.9800 . ?
C24 H72 0.9800 . ?
C24 H73 0.9800 . ?
C24 H74 0.9800 . ?
C24 H75 0.9800 . ?
C24 H76 0.9800 . ?
C25 H77 0.9800 . ?
C25 H78 0.9800 . ?
C25 H79 0.9800 . ?
C26 H80 0.9800 . ?
C26 H81 0.9800 . ?
C26 H82 0.9800 . ?
C27 H83 0.9800 . ?
C27 H84 0.9800 . ?
C27 H85 0.9800 . ?
C28 H86 0.9800 . ?
C28 H87 0.9800 . ?
C28 H88 0.9800 . ?
C29 H89 0.9800 . ?
C29 H90 0.9800 . ?
C29 H91 0.9800 . ?
C30 H92 0.9800 . ?
C30 H93 0.9800 . ?
C30 H94 0.9800 . ?
C31 C36 1.381(6) . ?
C31 C32 1.393(6) . ?
C31 C37 1.505(6) . ?
C32 C33 1.386(6) . ?
C32 H95 0.9500 . ?
C33 C34 1.372(7) . ?
C33 H96 0.9500 . ?
C34 C35 1.361(7) . ?
C34 H97 0.9500 . ?
C35 C36 1.375(6) . ?
C35 H98 0.9500 . ?
C36 H99 0.9500 . ?
C37 H100 0.9800 . ?
C37 H101 0.9800 . ?
C37 H102 0.9800 . ?
